data_2225491
loop_
_publ_author_name
'Akkurt, Mehmet'
'\,Celik, \'Ismail'
'Cihan, G\"ok\,ce'
'\,Capan, G\"ultaze'
'B\"uy\"ukg\"ung\"or, Orhan'

_publ_section_title
;
 5-Fluoro-<i>N</i>'-[(<i>E</i>)-4-methoxybenzylidene]-3-phenyl-1<i>H</i>-indole-2-carbohydrazide
;
_journal_coeditor_code CV2701
_journal_issue 4
_journal_name_full 'Acta Crystallographica Section E'
_journal_page_first o830
_journal_paper_doi 10.1107/S1600536810009098
_journal_volume 66
_journal_year 2010
_chemical_formula_iupac 'C23 H18 F N3 O2'
_chemical_formula_moiety 'C23 H18 F N3 O2'
_chemical_formula_sum 'C23 H18 F N3 O2'
_chemical_formula_weight 387.40
_chemical_name_systematic
;
5-Fluoro-<i>N</i>'-[(<i>E</i>)-4-methoxybenzylidene]-3-phenyl-
1<i>H</i>-indole-2-carbohydrazide
;
_space_group_IT_number 14
_symmetry_cell_setting monoclinic
_symmetry_space_group_name_Hall '-P 2ybc'
_symmetry_space_group_name_H-M 'P 1 21/c 1'
_atom_sites_solution_hydrogens geom
_atom_sites_solution_primary direct
_atom_sites_solution_secondary difmap
_cell_angle_alpha 90
_cell_angle_beta 127.686(3)
_cell_angle_gamma 90
_cell_formula_units_Z 4
_cell_length_a 19.5709(11)
_cell_length_b 5.1546(2)
_cell_length_c 24.3584(14)
_cell_measurement_reflns_used 8633
_cell_measurement_temperature 296
_cell_measurement_theta_max 27.29
_cell_measurement_theta_min 1.81
_cell_volume 1944.62(19)
_computing_cell_refinement 'X-AREA (Stoe & Cie, 2002)'
_computing_data_collection 'X-AREA (Stoe & Cie, 2002)'
_computing_data_reduction 'X-RED32 (Stoe & Cie, 2002)'
_computing_molecular_graphics 'ORTEP-3 (Farrugia, 1997)'
_computing_publication_material 'WinGX (Farrugia, 1999)'
_computing_structure_refinement 'SHELXL97 (Sheldrick, 2008)'
_computing_structure_solution 'SIR97 (Altomare <i>et al.</i>,  1999)'
_diffrn_ambient_temperature 296
_diffrn_detector_area_resol_mean 6.67
_diffrn_measured_fraction_theta_full 1.000
_diffrn_measured_fraction_theta_max 1.000
_diffrn_measurement_device '2-circle goniometer'
_diffrn_measurement_device_type 'Stoe IPDS2'
_diffrn_measurement_method '\w scans'
_diffrn_radiation_monochromator 'plane graphite'
_diffrn_radiation_type 'Mo K\a'
_diffrn_radiation_wavelength 0.71073
_diffrn_reflns_av_R_equivalents 0.0383
_diffrn_reflns_av_sigmaI/netI 0.0253
_diffrn_reflns_limit_h_max 24
_diffrn_reflns_limit_h_min -24
_diffrn_reflns_limit_k_max 6
_diffrn_reflns_limit_k_min -6
_diffrn_reflns_limit_l_max 30
_diffrn_reflns_limit_l_min -30
_diffrn_reflns_number 23274
_diffrn_reflns_reduction_process
;
;
_diffrn_reflns_theta_full 26.49
_diffrn_reflns_theta_max 26.49
_diffrn_reflns_theta_min 1.31
_exptl_absorpt_coefficient_mu 0.093
_exptl_absorpt_correction_T_max 0.994
_exptl_absorpt_correction_T_min 0.958
_exptl_absorpt_correction_type integration
_exptl_absorpt_process_details '(X-RED32; Stoe & Cie, 2002)'
_exptl_crystal_colour colourless
_exptl_crystal_density_diffrn 1.323
_exptl_crystal_density_method 'not measured'
_exptl_crystal_description plate
_exptl_crystal_F_000 808
_exptl_crystal_size_max 0.600
_exptl_crystal_size_mid 0.383
_exptl_crystal_size_min 0.070
_refine_diff_density_max 0.116
_refine_diff_density_min -0.125
_refine_ls_extinction_coef 0.0123(12)
_refine_ls_extinction_expression Fc^*^=kFc[1+0.001xFc^2^\l^3^/sin(2\q)]^-1/4^
_refine_ls_extinction_method 'SHELXL97 (Sheldrick, 2008)'
_refine_ls_goodness_of_fit_ref 1.029
_refine_ls_hydrogen_treatment constr
_refine_ls_matrix_type full
_refine_ls_number_parameters 264
_refine_ls_number_reflns 4053
_refine_ls_number_restraints 0
_refine_ls_restrained_S_all 1.029
_refine_ls_R_factor_all 0.0593
_refine_ls_R_factor_gt 0.0375
_refine_ls_shift/su_max 0.000
_refine_ls_shift/su_mean 0.000
_refine_ls_structure_factor_coef Fsqd
_refine_ls_weighting_details 'calc w=1/[\s^2^(Fo^2^)+(0.0532P)^2^]         where P=(Fo^2^+2Fc^2^)/3'
_refine_ls_weighting_scheme calc
_refine_ls_wR_factor_gt 0.0890
_refine_ls_wR_factor_ref 0.0957
_reflns_number_gt 2900
_reflns_number_total 4053
_reflns_threshold_expression I>2\s(I)
_cod_data_source_file cv2701.cif
_cod_data_source_block I
_cod_original_cell_volume 1944.63(19)
_cod_original_sg_symbol_H-M 'P 21/c'
_cod_database_code 2225491
_cod_database_fobs_code 2225491

loop_
_symmetry_equiv_pos_site_id
_symmetry_equiv_pos_as_xyz
1 x,y,z
2 -x,1/2+y,1/2-z
3 -x,-y,-z
4 x,1/2-y,1/2+z

loop_
_atom_site_aniso_label
_atom_site_aniso_U_11
_atom_site_aniso_U_22
_atom_site_aniso_U_33
_atom_site_aniso_U_12
_atom_site_aniso_U_13
_atom_site_aniso_U_23
F1 0.0444(5) 0.1659(11) 0.0877(7) 0.0028(6) 0.0158(5) -0.0115(7)
O1 0.0607(6) 0.0602(6) 0.0590(6) -0.0204(5) 0.0328(5) -0.0045(4)
O2 0.0559(7) 0.1070(9) 0.0738(7) 0.0105(6) 0.0229(6) 0.0101(7)
N1 0.0587(7) 0.0636(7) 0.0512(6) -0.0052(5) 0.0357(6) 0.0048(5)
N2 0.0418(6) 0.0510(6) 0.0596(7) -0.0069(5) 0.0273(5) -0.0058(5)
N3 0.0421(6) 0.0623(7) 0.0557(6) -0.0046(5) 0.0270(5) -0.0076(5)
C1 0.0562(8) 0.0663(8) 0.0436(7) 0.0036(7) 0.0296(7) -0.0009(6)
C2 0.0781(11) 0.0916(11) 0.0505(8) 0.0176(9) 0.0373(8) 0.0118(8)
C3 0.0666(11) 0.1203(15) 0.0461(8) 0.0268(10) 0.0205(8) 0.0064(9)
C4 0.0457(8) 0.1054(13) 0.0574(9) 0.0035(8) 0.0187(8) -0.0120(9)
C5 0.0477(8) 0.0754(9) 0.0565(8) -0.0037(7) 0.0260(7) -0.0089(7)
C6 0.0462(7) 0.0571(7) 0.0434(7) -0.0029(6) 0.0249(6) -0.0067(6)
C7 0.0442(7) 0.0484(7) 0.0450(7) -0.0053(5) 0.0264(6) -0.0050(5)
C8 0.0488(7) 0.0504(7) 0.0446(7) -0.0046(6) 0.0285(6) -0.0021(6)
C9 0.0426(6) 0.0467(6) 0.0531(7) 0.0014(5) 0.0307(6) 0.0012(5)
C10 0.0521(7) 0.0503(7) 0.0696(9) -0.0029(6) 0.0382(7) -0.0014(6)
C11 0.0626(9) 0.0576(8) 0.0977(13) 0.0018(7) 0.0528(10) 0.0177(8)
C12 0.0767(11) 0.0853(11) 0.0863(12) 0.0158(9) 0.0580(10) 0.0338(10)
C13 0.0667(9) 0.0824(10) 0.0571(8) 0.0094(8) 0.0380(8) 0.0131(8)
C14 0.0503(7) 0.0584(8) 0.0519(8) 0.0003(6) 0.0299(7) 0.0038(6)
C15 0.0494(7) 0.0548(7) 0.0472(7) -0.0108(6) 0.0314(6) -0.0074(6)
C16 0.0528(8) 0.0566(8) 0.0606(8) -0.0048(6) 0.0349(7) -0.0101(7)
C17 0.0506(7) 0.0562(7) 0.0556(8) 0.0026(6) 0.0318(7) -0.0065(6)
C18 0.0625(9) 0.0616(9) 0.0798(11) -0.0024(7) 0.0388(9) 0.0014(8)
C19 0.0693(10) 0.0719(10) 0.0750(10) 0.0081(8) 0.0349(9) 0.0150(8)
C20 0.0513(8) 0.0749(10) 0.0608(9) 0.0086(7) 0.0268(7) -0.0027(8)
C21 0.0516(8) 0.0766(10) 0.0718(10) -0.0047(7) 0.0308(8) 0.0023(8)
C22 0.0538(8) 0.0694(9) 0.0637(9) -0.0012(7) 0.0295(7) 0.0068(7)
C23 0.0472(9) 0.1322(17) 0.0881(13) -0.0010(10) 0.0257(9) -0.0051(12)

loop_
_atom_site_type_symbol
_atom_site_label
_atom_site_fract_x
_atom_site_fract_y
_atom_site_fract_z
_atom_site_U_iso_or_equiv
_atom_site_thermal_displace_type
_atom_site_calc_flag
_atom_site_refinement_flags
_atom_site_occupancy
F F1 0.96473(6) 0.3955(3) 0.67120(6) 0.1153(5) Uani . . 1.000
O O1 0.46022(6) 0.08712(18) 0.41796(5) 0.0624(3) Uani . . 1.000
O O2 -0.00747(7) 0.7292(3) 0.05087(6) 0.0898(4) Uani . . 1.000
N N1 0.62743(7) 0.1715(2) 0.53758(5) 0.0565(4) Uani . . 1.000
N N2 0.45250(7) 0.5105(2) 0.38898(6) 0.0532(4) Uani . . 1.000
N N3 0.36665(7) 0.4917(2) 0.33221(6) 0.0553(4) Uani . . 1.000
C C1 0.71455(9) 0.2113(3) 0.57970(7) 0.0560(4) Uani . . 1.000
C C2 0.77885(11) 0.0917(3) 0.64212(8) 0.0747(6) Uani . . 1.000
C C3 0.86269(11) 0.1589(4) 0.67208(8) 0.0867(7) Uani . . 1.000
C C4 0.87981(9) 0.3381(4) 0.63954(8) 0.0778(6) Uani . . 1.000
C C5 0.81907(9) 0.4567(3) 0.57871(7) 0.0637(5) Uani . . 1.000
C C6 0.73246(8) 0.3953(3) 0.54742(6) 0.0505(4) Uani . . 1.000
C C7 0.65172(8) 0.4668(2) 0.48304(6) 0.0464(4) Uani . . 1.000
C C8 0.58921(8) 0.3256(2) 0.47996(6) 0.0480(4) Uani . . 1.000
C C9 0.64238(8) 0.6238(2) 0.42835(6) 0.0465(4) Uani . . 1.000
C C10 0.69245(9) 0.8454(2) 0.44513(8) 0.0567(4) Uani . . 1.000
C C11 0.68968(10) 0.9792(3) 0.39482(10) 0.0702(6) Uani . . 1.000
C C12 0.63650(11) 0.8975(3) 0.32699(10) 0.0775(7) Uani . . 1.000
C C13 0.58566(10) 0.6816(3) 0.30908(8) 0.0686(5) Uani . . 1.000
C C14 0.58882(8) 0.5452(3) 0.35932(7) 0.0544(4) Uani . . 1.000
C C15 0.49563(8) 0.2983(3) 0.42673(6) 0.0493(4) Uani . . 1.000
C C16 0.33397(9) 0.6934(3) 0.29425(7) 0.0565(5) Uani . . 1.000
C C17 0.24446(8) 0.6999(3) 0.23225(7) 0.0546(4) Uani . . 1.000
C C18 0.21612(10) 0.8892(3) 0.18233(9) 0.0710(6) Uani . . 1.000
C C19 0.13225(11) 0.8934(3) 0.12238(9) 0.0781(6) Uani . . 1.000
C C20 0.07431(9) 0.7099(3) 0.11180(8) 0.0672(5) Uani . . 1.000
C C21 0.10054(10) 0.5219(3) 0.16103(8) 0.0712(5) Uani . . 1.000
C C22 0.18461(9) 0.5177(3) 0.22030(8) 0.0665(5) Uani . . 1.000
C C23 -0.06706(11) 0.5297(4) 0.03519(11) 0.0994(8) Uani . . 1.000
H H1 0.60070 0.06620 0.54590 0.0680 Uiso calc R 1.000
H H2 0.76550 -0.02890 0.66270 0.0900 Uiso calc R 1.000
H H2A 0.47840 0.65790 0.40020 0.0640 Uiso calc R 1.000
H H3 0.90770 0.08460 0.71400 0.1040 Uiso calc R 1.000
H H5 0.83390 0.57360 0.55850 0.0760 Uiso calc R 1.000
H H10 0.72810 0.90370 0.49080 0.0680 Uiso calc R 1.000
H H11 0.72400 1.12550 0.40680 0.0840 Uiso calc R 1.000
H H12 0.63490 0.98820 0.29320 0.0930 Uiso calc R 1.000
H H13 0.54910 0.62740 0.26310 0.0820 Uiso calc R 1.000
H H14 0.55460 0.39840 0.34680 0.0650 Uiso calc R 1.000
H H16 0.36820 0.84010 0.30650 0.0680 Uiso calc R 1.000
H H18 0.25450 1.01630 0.18940 0.0850 Uiso calc R 1.000
H H19 0.11480 1.02040 0.08910 0.0940 Uiso calc R 1.000
H H21 0.06150 0.39790 0.15420 0.0850 Uiso calc R 1.000
H H22 0.20180 0.38940 0.25320 0.0800 Uiso calc R 1.000
H H23A -0.04400 0.36500 0.03540 0.1490 Uiso calc R 1.000
H H23B -0.12070 0.56020 -0.00980 0.1490 Uiso calc R 1.000
H H23C -0.07670 0.52920 0.06940 0.1490 Uiso calc R 1.000

loop_
_atom_type_symbol
_atom_type_description
_atom_type_scat_dispersion_real
_atom_type_scat_dispersion_imag
_atom_type_scat_source
O O 0.0106 0.0060 'International Tables Vol C Tables 4.2.6.8 and 6.1.1.4'
N N 0.0061 0.0033 'International Tables Vol C Tables 4.2.6.8 and 6.1.1.4'
F F 0.0171 0.0103 'International Tables Vol C Tables 4.2.6.8 and 6.1.1.4'
H H 0.0000 0.0000 'International Tables Vol C Tables 4.2.6.8 and 6.1.1.4'
C C 0.0033 0.0016 'International Tables Vol C Tables 4.2.6.8 and 6.1.1.4'

loop_
_exptl_crystal_face_index_h
_exptl_crystal_face_index_k
_exptl_crystal_face_index_l
_exptl_crystal_face_perp_dist
0 0 1 0.0470
0 0 -1 0.0240
0 3 1 0.1230
9 2 4 0.3870
-8 -1 -3 0.4600
0 1 3 0.0640
-1 -1 0 0.4310
0 -1 4 0.0420
0 -2 1 0.1180

loop_
_geom_angle_atom_site_label_1
_geom_angle_atom_site_label_2
_geom_angle_atom_site_label_3
_geom_angle_site_symmetry_1
_geom_angle_site_symmetry_2
_geom_angle_site_symmetry_3
_geom_angle
_geom_angle_publ_flag
C20 O2 C23 . . . 117.57(15) no
C1 N1 C8 . . . 109.37(13) no
N3 N2 C15 . . . 119.95(11) no
N2 N3 C16 . . . 115.70(13) no
C8 N1 H1 . . . 125.00 no
C1 N1 H1 . . . 125.00 no
N3 N2 H2A . . . 120.00 no
C15 N2 H2A . . . 120.00 no
N1 C1 C2 . . . 129.38(17) no
N1 C1 C6 . . . 107.75(12) no
C2 C1 C6 . . . 122.80(18) no
C1 C2 C3 . . . 117.27(18) no
C2 C3 C4 . . . 119.55(16) no
F1 C4 C5 . . . 118.06(18) no
C3 C4 C5 . . . 124.78(19) no
F1 C4 C3 . . . 117.16(16) no
C4 C5 C6 . . . 116.96(16) no
C5 C6 C7 . . . 133.76(14) no
C1 C6 C5 . . . 118.62(13) no
C1 C6 C7 . . . 107.44(14) no
C8 C7 C9 . . . 128.53(12) no
C6 C7 C9 . . . 125.07(15) no
C6 C7 C8 . . . 105.66(11) no
N1 C8 C15 . . . 117.04(13) no
C7 C8 C15 . . . 133.02(11) no
N1 C8 C7 . . . 109.76(13) no
C7 C9 C10 . . . 120.62(11) no
C7 C9 C14 . . . 121.26(12) no
C10 C9 C14 . . . 117.93(13) no
C9 C10 C11 . . . 120.73(14) no
C10 C11 C12 . . . 120.33(17) no
C11 C12 C13 . . . 119.95(18) no
C12 C13 C14 . . . 120.00(15) no
C9 C14 C13 . . . 121.05(15) no
N2 C15 C8 . . . 116.70(13) no
O1 C15 N2 . . . 123.16(14) no
O1 C15 C8 . . . 120.14(13) no
N3 C16 C17 . . . 121.61(15) no
C16 C17 C22 . . . 121.94(14) no
C18 C17 C22 . . . 117.39(15) no
C16 C17 C18 . . . 120.67(16) no
C17 C18 C19 . . . 121.38(18) no
C18 C19 C20 . . . 119.99(16) no
O2 C20 C19 . . . 115.94(15) no
C19 C20 C21 . . . 119.76(17) no
O2 C20 C21 . . . 124.30(17) no
C20 C21 C22 . . . 119.78(18) no
C17 C22 C21 . . . 121.69(15) no
C1 C2 H2 . . . 121.00 no
C3 C2 H2 . . . 121.00 no
C2 C3 H3 . . . 120.00 no
C4 C3 H3 . . . 120.00 no
C4 C5 H5 . . . 122.00 no
C6 C5 H5 . . . 121.00 no
C9 C10 H10 . . . 120.00 no
C11 C10 H10 . . . 120.00 no
C10 C11 H11 . . . 120.00 no
C12 C11 H11 . . . 120.00 no
C11 C12 H12 . . . 120.00 no
C13 C12 H12 . . . 120.00 no
C12 C13 H13 . . . 120.00 no
C14 C13 H13 . . . 120.00 no
C9 C14 H14 . . . 120.00 no
C13 C14 H14 . . . 119.00 no
N3 C16 H16 . . . 119.00 no
C17 C16 H16 . . . 119.00 no
C17 C18 H18 . . . 119.00 no
C19 C18 H18 . . . 119.00 no
C18 C19 H19 . . . 120.00 no
C20 C19 H19 . . . 120.00 no
C20 C21 H21 . . . 120.00 no
C22 C21 H21 . . . 120.00 no
C17 C22 H22 . . . 119.00 no
C21 C22 H22 . . . 119.00 no
O2 C23 H23A . . . 109.00 no
O2 C23 H23B . . . 109.00 no
O2 C23 H23C . . . 109.00 no
H23A C23 H23B . . . 109.00 no
H23A C23 H23C . . . 110.00 no
H23B C23 H23C . . . 109.00 no

loop_
_geom_bond_atom_site_label_1
_geom_bond_atom_site_label_2
_geom_bond_site_symmetry_1
_geom_bond_site_symmetry_2
_geom_bond_distance
_geom_bond_publ_flag
F1 C4 . . 1.370(2) no
O1 C15 . . 1.2369(19) no
O2 C20 . . 1.367(2) no
O2 C23 . . 1.421(3) no
N1 C1 . . 1.365(2) no
N1 C8 . . 1.3699(15) no
N2 N3 . . 1.3798(19) no
N2 C15 . . 1.3437(18) no
N3 C16 . . 1.2735(18) no
N1 H1 . . 0.8600 no
N2 H2A . . 0.8600 no
C1 C2 . . 1.391(2) no
C1 C6 . . 1.406(2) no
C2 C3 . . 1.371(3) no
C3 C4 . . 1.385(3) no
C4 C5 . . 1.352(2) no
C5 C6 . . 1.405(3) no
C6 C7 . . 1.4360(19) no
C7 C8 . . 1.386(2) no
C7 C9 . . 1.4715(18) no
C8 C15 . . 1.467(2) no
C9 C14 . . 1.3911(18) no
C9 C10 . . 1.3937(19) no
C10 C11 . . 1.378(3) no
C11 C12 . . 1.374(3) no
C12 C13 . . 1.374(3) no
C13 C14 . . 1.380(2) no
C16 C17 . . 1.455(2) no
C17 C22 . . 1.386(3) no
C17 C18 . . 1.383(2) no
C18 C19 . . 1.377(3) no
C19 C20 . . 1.375(3) no
C20 C21 . . 1.374(2) no
C21 C22 . . 1.374(3) no
C2 H2 . . 0.9300 no
C3 H3 . . 0.9300 no
C5 H5 . . 0.9300 no
C10 H10 . . 0.9300 no
C11 H11 . . 0.9300 no
C12 H12 . . 0.9300 no
C13 H13 . . 0.9300 no
C14 H14 . . 0.9300 no
C16 H16 . . 0.9300 no
C18 H18 . . 0.9300 no
C19 H19 . . 0.9300 no
C21 H21 . . 0.9300 no
C22 H22 . . 0.9300 no
C23 H23A . . 0.9600 no
C23 H23B . . 0.9600 no
C23 H23C . . 0.9600 no

loop_
_geom_contact_atom_site_label_1
_geom_contact_atom_site_label_2
_geom_contact_distance
_geom_contact_site_symmetry_1
_geom_contact_site_symmetry_2
_geom_contact_publ_flag
F1 H3 2.5400 . 2_756 no
F1 H21 2.6500 . 4_655 no
O1 N1 2.7803(16) . . no
O1 N2 3.0373(14) . 1_545 no
O1 N3 2.7182(15) . . no
O1 C16 3.1939(18) . 1_545 no
O1 N1 2.8573(19) . 3_656 no
O1 H2A 2.3200 . 1_545 no
O1 H16 2.5000 . 1_545 no
O1 H1 2.6100 . . no
O1 H1 2.0300 . 3_656 no
O2 H23A 2.8700 . 3_565 no
N1 O1 2.7803(16) . . no
N1 O1 2.8573(19) . 3_656 no
N2 O1 3.0373(14) . 1_565 no
N2 C9 3.273(2) . . no
N2 C14 3.167(2) . . no
N3 O1 2.7182(15) . . no
N2 H14 2.8100 . . no
N3 H22 2.6100 . . no
C1 C10 3.572(2) . 1_545 no
C2 C22 3.587(2) . 3_666 no
C2 C16 3.562(3) . 3_666 no
C2 C17 3.526(3) . 3_666 no
C5 C10 3.299(2) . . no
C6 C10 3.5313(19) . 1_545 no
C7 C10 3.5564(17) . 1_545 no
C9 N2 3.273(2) . . no
C10 C7 3.5564(17) . 1_565 no
C10 C6 3.5313(19) . 1_565 no
C10 C5 3.299(2) . . no
C10 C1 3.572(2) . 1_565 no
C11 C14 3.327(2) . 1_565 no
C14 N2 3.167(2) . . no
C14 C15 3.362(2) . . no
C14 C11 3.327(2) . 1_545 no
C15 C14 3.362(2) . . no
C16 C2 3.562(3) . 3_666 no
C16 O1 3.1939(18) . 1_565 no
C17 C2 3.526(3) . 3_666 no
C18 C22 3.525(2) . 1_565 no
C19 C21 3.533(2) . 1_565 no
C21 C19 3.533(2) . 1_545 no
C22 C18 3.525(2) . 1_545 no
C22 C2 3.587(2) . 3_666 no
C1 H10 2.8200 . 1_545 no
C4 H23C 3.0000 . 4_655 no
C5 H10 2.9000 . . no
C6 H10 2.8600 . 1_545 no
C6 H10 2.9400 . . no
C7 H2A 2.8600 . . no
C8 H14 2.9000 . . no
C9 H2A 2.8500 . . no
C10 H5 2.8100 . . no
C11 H23B 2.9400 . 4_665 no
C11 H14 3.0400 . 1_565 no
C14 H2A 2.9400 . . no
C14 H11 3.0500 . 1_545 no
C15 H1 3.0100 . 3_656 no
C15 H14 2.8500 . . no
C16 H12 2.7600 . 2_645 no
C17 H12 2.9900 . 2_645 no
C21 H23C 2.7500 . . no
C21 H23A 2.7300 . . no
C23 H21 2.5100 . . no
C23 H5 3.1000 . 4_464 no
H1 O1 2.6100 . . no
H1 O1 2.0300 . 3_656 no
H1 C15 3.0100 . 3_656 no
H2 H22 2.5400 . 3_656 no
H2A O1 2.3200 . 1_565 no
H2A C7 2.8600 . . no
H2A C9 2.8500 . . no
H2A C14 2.9400 . . no
H2A H16 2.1700 . . no
H3 F1 2.5400 . 2_746 no
H5 C10 2.8100 . . no
H5 H10 2.3900 . . no
H5 C23 3.1000 . 4_665 no
H5 H23C 2.6000 . 4_665 no
H10 C1 2.8200 . 1_565 no
H10 C5 2.9000 . . no
H10 C6 2.9400 . . no
H10 C6 2.8600 . 1_565 no
H10 H5 2.3900 . . no
H11 C14 3.0500 . 1_565 no
H11 H23B 2.5900 . 4_665 no
H12 C16 2.7600 . 2_655 no
H12 C17 2.9900 . 2_655 no
H13 H14 2.5700 . 2_655 no
H14 N2 2.8100 . . no
H14 C8 2.9000 . . no
H14 C11 3.0400 . 1_545 no
H14 C15 2.8500 . . no
H14 H13 2.5700 . 2_645 no
H16 O1 2.5000 . 1_565 no
H16 H2A 2.1700 . . no
H16 H18 2.4800 . . no
H18 H16 2.4800 . . no
H21 C23 2.5100 . . no
H21 H23A 2.3200 . . no
H21 H23C 2.2800 . . no
H21 F1 2.6500 . 4_454 no
H22 N3 2.6100 . . no
H22 H2 2.5400 . 3_656 no
H23A C21 2.7300 . . no
H23A H21 2.3200 . . no
H23A O2 2.8700 . 3_565 no
H23B C11 2.9400 . 4_464 no
H23B H11 2.5900 . 4_464 no
H23C C21 2.7500 . . no
H23C H21 2.2800 . . no
H23C C4 3.0000 . 4_454 no
H23C H5 2.6000 . 4_464 no

loop_
_geom_hbond_atom_site_label_D
_geom_hbond_atom_site_label_H
_geom_hbond_atom_site_label_A
_geom_hbond_site_symmetry_A
_geom_hbond_distance_DH
_geom_hbond_distance_HA
_geom_hbond_distance_DA
_geom_hbond_angle_DHA
_geom_hbond_publ_flag
N1 H1 O1 3_656 0.86 2.03 2.8573(19) 162 yes
N2 H2A O1 1_565 0.86 2.32 3.0373(14) 141 yes
C3 H3 F1 2_746 0.93 2.54 3.473(2) 177 yes
C16 H16 O1 1_565 0.93 2.50 3.1939(18) 131 yes
C10 H10 Cg1 1_565 0.93 2.85 3.3736(17) 117 yes

loop_
_geom_torsion_atom_site_label_1
_geom_torsion_atom_site_label_2
_geom_torsion_atom_site_label_3
_geom_torsion_atom_site_label_4
_geom_torsion_site_symmetry_1
_geom_torsion_site_symmetry_2
_geom_torsion_site_symmetry_3
_geom_torsion_site_symmetry_4
_geom_torsion
_geom_torsion_publ_flag
C23 O2 C20 C19 . . . . 174.44(18) no
C23 O2 C20 C21 . . . . -5.2(3) no
C1 N1 C8 C15 . . . . 176.77(13) no
C1 N1 C8 C7 . . . . 1.04(16) no
C8 N1 C1 C2 . . . . -177.67(17) no
C8 N1 C1 C6 . . . . -0.58(17) no
N3 N2 C15 O1 . . . . -7.9(2) no
C15 N2 N3 C16 . . . . -171.16(16) no
N3 N2 C15 C8 . . . . 171.54(14) no
N2 N3 C16 C17 . . . . 179.22(15) no
N1 C1 C2 C3 . . . . 176.36(17) no
N1 C1 C6 C7 . . . . -0.07(18) no
N1 C1 C6 C5 . . . . -175.83(14) no
C2 C1 C6 C7 . . . . 177.25(15) no
C6 C1 C2 C3 . . . . -0.3(3) no
C2 C1 C6 C5 . . . . 1.5(2) no
C1 C2 C3 C4 . . . . -0.4(3) no
C2 C3 C4 F1 . . . . -179.10(17) no
C2 C3 C4 C5 . . . . 0.0(3) no
C3 C4 C5 C6 . . . . 1.2(3) no
F1 C4 C5 C6 . . . . -179.77(15) no
C4 C5 C6 C1 . . . . -1.8(2) no
C4 C5 C6 C7 . . . . -176.23(17) no
C5 C6 C7 C8 . . . . 175.53(17) no
C5 C6 C7 C9 . . . . 4.7(3) no
C1 C6 C7 C9 . . . . -170.19(12) no
C1 C6 C7 C8 . . . . 0.68(16) no
C6 C7 C9 C14 . . . . 131.12(17) no
C6 C7 C8 C15 . . . . -175.85(15) no
C8 C7 C9 C10 . . . . 147.59(16) no
C6 C7 C8 N1 . . . . -1.05(15) no
C9 C7 C8 C15 . . . . -5.4(2) no
C6 C7 C9 C10 . . . . -43.7(2) no
C8 C7 C9 C14 . . . . -37.6(2) no
C9 C7 C8 N1 . . . . 169.40(13) no
N1 C8 C15 N2 . . . . 150.12(13) no
N1 C8 C15 O1 . . . . -30.4(2) no
C7 C8 C15 N2 . . . . -35.4(2) no
C7 C8 C15 O1 . . . . 144.08(15) no
C10 C9 C14 C13 . . . . 0.3(3) no
C7 C9 C10 C11 . . . . 173.95(17) no
C14 C9 C10 C11 . . . . -1.0(3) no
C7 C9 C14 C13 . . . . -174.61(17) no
C9 C10 C11 C12 . . . . 0.8(3) no
C10 C11 C12 C13 . . . . 0.1(3) no
C11 C12 C13 C14 . . . . -0.8(3) no
C12 C13 C14 C9 . . . . 0.6(3) no
N3 C16 C17 C22 . . . . 16.5(3) no
N3 C16 C17 C18 . . . . -162.92(18) no
C16 C17 C22 C21 . . . . -178.75(17) no
C18 C17 C22 C21 . . . . 0.7(3) no
C16 C17 C18 C19 . . . . 178.02(18) no
C22 C17 C18 C19 . . . . -1.4(3) no
C17 C18 C19 C20 . . . . 1.3(3) no
C18 C19 C20 C21 . . . . -0.4(3) no
C18 C19 C20 O2 . . . . 179.97(18) no
O2 C20 C21 C22 . . . . 179.27(18) no
C19 C20 C21 C22 . . . . -0.4(3) no
C20 C21 C22 C17 . . . . 0.2(3) no

loop_
_cod_related_entry_id
_cod_related_entry_database
_cod_related_entry_code
1 ChemSpider 24744672
